data_7239845
loop_
_publ_author_name
'Zhou, Xiaojing'
'Guo, Xiaolei'
'Liu, Lili'
'Zhai, Haidong'
'Meng, Qingguo'
'Shi, Zhan'
'Tai, Xishi'

_publ_section_title
;
 Two d10 luminescent metal--organic frameworks as dual functional
 luminescent sensors for (Fe3+,Cu2+) and 2,4,6-trinitrophenol (TNP) with
 high selectivity and sensitivity
;
_journal_issue 8
_journal_name_full 'RSC Advances'
_journal_page_first 4817
_journal_page_last 4824
_journal_paper_doi 10.1039/C9RA07709J
_journal_volume 10
_journal_year 2020
_chemical_formula_sum 'C68 H54 N8 O14 Zn3'
_chemical_formula_weight 1403.30
_space_group_IT_number 2
_space_group_name_Hall '-P 1'
_space_group_name_H-M_alt 'P -1'
_symmetry_cell_setting triclinic
_symmetry_space_group_name_H-M 'P -1'
_atom_sites_solution_hydrogens geom
_atom_sites_solution_primary direct
_atom_sites_solution_secondary difmap
_audit_creation_method SHELXL-97
_audit_update_record
;
2018-08-29 deposited with the CCDC.	2020-01-16 downloaded from the CCDC.
;
_cell_angle_alpha 102.708(2)
_cell_angle_beta 91.104(3)
_cell_angle_gamma 116.101(2)
_cell_formula_units_Z 1
_cell_length_a 13.3539(7)
_cell_length_b 13.6334(7)
_cell_length_c 13.6928(7)
_cell_measurement_reflns_used 8457
_cell_measurement_temperature 150(2)
_cell_measurement_theta_max 28.841
_cell_measurement_theta_min 2.374
_cell_volume 2164.6(2)
_computing_structure_refinement 'SHELXL-97 (Sheldrick, 1997)'
_computing_structure_solution 'SHELXS-97 (Sheldrick, 1990)'
_diffrn_ambient_temperature 150(2)
_diffrn_measured_fraction_theta_full 0.999
_diffrn_measured_fraction_theta_max 0.999
_diffrn_measurement_device_type 'Rigaku Saturn724 CCD'
_diffrn_radiation_monochromator graphite
_diffrn_radiation_source 'fine-focus sealed tube'
_diffrn_radiation_type MoK\a
_diffrn_radiation_wavelength 0.71073
_diffrn_reflns_av_R_equivalents 0.0820
_diffrn_reflns_av_sigmaI/netI 0.0729
_diffrn_reflns_limit_h_max 15
_diffrn_reflns_limit_h_min -15
_diffrn_reflns_limit_k_max 16
_diffrn_reflns_limit_k_min -16
_diffrn_reflns_limit_l_max 16
_diffrn_reflns_limit_l_min -16
_diffrn_reflns_number 31918
_diffrn_reflns_theta_full 25.01
_diffrn_reflns_theta_max 25.01
_diffrn_reflns_theta_min 2.22
_exptl_absorpt_coefficient_mu 0.878
_exptl_absorpt_correction_T_max 0.9096
_exptl_absorpt_correction_T_min 0.7725
_exptl_absorpt_correction_type multi-scan
_exptl_absorpt_process_details 'SADABS; Bruker, 2000'
_exptl_crystal_colour colorless
_exptl_crystal_density_diffrn 1.077
_exptl_crystal_density_method 'not measured'
_exptl_crystal_description block
_exptl_crystal_F_000 720
_exptl_crystal_size_max 0.31
_exptl_crystal_size_mid 0.21
_exptl_crystal_size_min 0.11
_platon_squeeze_details
;
;
_refine_diff_density_max 0.399
_refine_diff_density_min -0.398
_refine_diff_density_rms 0.077
_refine_ls_extinction_method none
_refine_ls_goodness_of_fit_ref 1.085
_refine_ls_hydrogen_treatment mixed
_refine_ls_matrix_type full
_refine_ls_number_parameters 423
_refine_ls_number_reflns 7618
_refine_ls_number_restraints 0
_refine_ls_restrained_S_all 1.085
_refine_ls_R_factor_all 0.0844
_refine_ls_R_factor_gt 0.0501
_refine_ls_shift/su_max 0.000
_refine_ls_shift/su_mean 0.000
_refine_ls_structure_factor_coef Fsqd
_refine_ls_weighting_details 'calc w=1/[\s^2^(Fo^2^)+(0.0568P)^2^+0.0000P] where P=(Fo^2^+2Fc^2^)/3'
_refine_ls_weighting_scheme calc
_refine_ls_wR_factor_gt 0.1141
_refine_ls_wR_factor_ref 0.1247
_reflns_number_gt 5188
_reflns_number_total 7618
_reflns_threshold_expression >2sigma(I)
_cod_data_source_file c9ra07709j2.cif
_cod_data_source_block 111
_cod_depositor_comments 'Adding full bibliography for 7239844--7239845.cif.'
_cod_original_cell_volume 2164.58(19)
_cod_original_sg_symbol_H-M P-1
_cod_database_code 7239845

loop_
_symmetry_equiv_pos_as_xyz
'x, y, z'
'-x, -y, -z'

loop_
_atom_site_label
_atom_site_type_symbol
_atom_site_fract_x
_atom_site_fract_y
_atom_site_fract_z
_atom_site_U_iso_or_equiv
_atom_site_adp_type
_atom_site_occupancy
_atom_site_symmetry_multiplicity
_atom_site_calc_flag
_atom_site_refinement_flags
Zn1 Zn 0.5000 0.5000 0.5000 0.02428(16) Uani 1 2 d S
Zn2 Zn 0.44135(4) 0.39035(3) 0.24412(3) 0.03036(14) Uani 1 1 d .
O5 O 0.5046(2) -0.45658(18) 0.35712(16) 0.0287(6) Uani 1 1 d .
O1 O 0.5076(2) 0.3018(2) 0.29610(18) 0.0408(7) Uani 1 1 d .
O3 O 1.3412(2) 0.35936(19) 0.45159(17) 0.0336(6) Uani 1 1 d .
O2 O 0.5823(2) 0.4077(2) 0.45507(17) 0.0338(6) Uani 1 1 d .
O6 O 0.6201(2) -0.4566(2) 0.24410(18) 0.0369(7) Uani 1 1 d .
O4 O 1.2893(2) 0.3154(2) 0.28435(19) 0.0456(7) Uani 1 1 d .
N2 N 0.3697(3) 0.4661(3) 0.1566(2) 0.0347(8) Uani 1 1 d .
N1 N 0.4420(3) 0.3148(2) 0.0919(2) 0.0377(8) Uani 1 1 d .
N3 N 0.8048(3) 0.0764(2) 0.4158(2) 0.0379(8) Uani 1 1 d .
C29 C 0.7502(3) -0.2199(3) 0.3114(2) 0.0258(8) Uani 1 1 d .
H29 H 0.7838 -0.2606 0.2716 0.031 Uiso 1 1 calc R
C6 C 0.3618(3) 0.4310(3) 0.0552(3) 0.0339(9) Uani 1 1 d .
C28 C 0.6496(3) -0.2781(3) 0.3455(2) 0.0235(8) Uani 1 1 d .
C25 C 0.7535(3) -0.0434(3) 0.3905(3) 0.0286(8) Uani 1 1 d .
C11 C 0.5659(3) 0.3276(3) 0.3806(3) 0.0325(9) Uani 1 1 d .
C30 C 0.8025(3) -0.1039(3) 0.3342(2) 0.0295(9) Uani 1 1 d .
H30 H 0.8725 -0.0651 0.3113 0.035 Uiso 1 1 calc R
C27 C 0.5998(3) -0.2189(3) 0.4025(3) 0.0285(8) Uani 1 1 d .
H27 H 0.5308 -0.2580 0.4268 0.034 Uiso 1 1 calc R
C26 C 0.6517(3) -0.1017(3) 0.4238(3) 0.0325(9) Uani 1 1 d .
H26 H 0.6169 -0.0610 0.4617 0.039 Uiso 1 1 calc R
C12 C 0.6238(3) 0.2575(3) 0.3918(3) 0.0326(9) Uani 1 1 d .
C31 C 0.5912(3) -0.4043(3) 0.3150(3) 0.0295(9) Uani 1 1 d .
C21 C 1.1484(3) 0.2526(3) 0.3862(3) 0.0321(9) Uani 1 1 d .
C17 C 0.7063(3) 0.2925(3) 0.4721(3) 0.0389(10) Uani 1 1 d .
H17 H 0.7238 0.3601 0.5223 0.047 Uiso 1 1 calc R
C13 C 0.5981(4) 0.1575(3) 0.3210(3) 0.0507(12) Uani 1 1 d .
H13 H 0.5410 0.1312 0.2657 0.061 Uiso 1 1 calc R
C24 C 1.2697(3) 0.3141(3) 0.3750(3) 0.0342(10) Uani 1 1 d .
C15 C 0.7379(3) 0.1328(3) 0.4083(3) 0.0362(9) Uani 1 1 d .
C16 C 0.7633(3) 0.2319(3) 0.4807(3) 0.0386(10) Uani 1 1 d .
H16 H 0.8202 0.2578 0.5362 0.046 Uiso 1 1 calc R
C10 C 0.3301(4) 0.5390(4) 0.1960(3) 0.0493(12) Uani 1 1 d .
H10 H 0.3356 0.5627 0.2674 0.059 Uiso 1 1 calc R
C18 C 0.9215(3) 0.1366(3) 0.4061(3) 0.0370(10) Uani 1 1 d .
C5 C 0.4045(3) 0.3482(3) 0.0203(3) 0.0355(10) Uani 1 1 d .
C23 C 1.0031(3) 0.1333(3) 0.4671(3) 0.0399(10) Uani 1 1 d .
H23 H 0.9813 0.0900 0.5156 0.048 Uiso 1 1 calc R
C2 C 0.4832(5) 0.1937(4) -0.0362(3) 0.0760(18) Uani 1 1 d .
H2 H 0.5108 0.1397 -0.0544 0.091 Uiso 1 1 calc R
C1 C 0.4812(4) 0.2395(4) 0.0635(3) 0.0571(14) Uani 1 1 d .
H1 H 0.5088 0.2166 0.1142 0.068 Uiso 1 1 calc R
C14 C 0.6545(4) 0.0958(3) 0.3299(3) 0.0505(12) Uani 1 1 d .
H14 H 0.6353 0.0268 0.2810 0.061 Uiso 1 1 calc R
C20 C 1.0665(4) 0.2549(4) 0.3255(3) 0.0546(13) Uani 1 1 d .
H20 H 1.0880 0.2961 0.2755 0.065 Uiso 1 1 calc R
N4 N 0.8799(4) 0.4827(3) 0.2995(3) 0.0665(12) Uani 1 1 d .
C22 C 1.1155(3) 0.1917(3) 0.4586(3) 0.0405(10) Uani 1 1 d .
H22 H 1.1706 0.1904 0.5024 0.049 Uiso 1 1 calc R
C7 C 0.3162(4) 0.4728(4) -0.0068(3) 0.0530(12) Uani 1 1 d .
H7 H 0.3125 0.4488 -0.0780 0.064 Uiso 1 1 calc R
C9 C 0.2815(5) 0.5814(5) 0.1371(4) 0.0720(16) Uani 1 1 d .
H9 H 0.2525 0.6316 0.1671 0.086 Uiso 1 1 calc R
C19 C 0.9538(4) 0.1987(4) 0.3354(3) 0.0528(12) Uani 1 1 d .
H19 H 0.8989 0.2030 0.2937 0.063 Uiso 1 1 calc R
C3 C 0.4445(5) 0.2281(4) -0.1077(3) 0.0707(16) Uani 1 1 d .
H3 H 0.4442 0.1973 -0.1771 0.085 Uiso 1 1 calc R
C4 C 0.4057(4) 0.3068(3) -0.0807(3) 0.0498(12) Uani 1 1 d .
H4 H 0.3803 0.3323 -0.1305 0.060 Uiso 1 1 calc R
C8 C 0.2765(5) 0.5482(5) 0.0325(4) 0.0734(17) Uani 1 1 d .
H8 H 0.2462 0.5772 -0.0106 0.088 Uiso 1 1 calc R
C34 C 0.7974(5) 0.4088(5) 0.2274(5) 0.0883(19) Uani 1 1 d .
H34 H 0.7274 0.4113 0.2295 0.106 Uiso 1 1 calc R
C33 C 0.8643(5) 0.5625(4) 0.3773(4) 0.0801(17) Uani 1 1 d .
H33A H 0.7906 0.5588 0.3616 0.120 Uiso 1 1 calc R
H33B H 0.9235 0.6389 0.3811 0.120 Uiso 1 1 calc R
H33C H 0.8683 0.5446 0.4423 0.120 Uiso 1 1 calc R
C32 C 0.9893(6) 0.4857(6) 0.3055(6) 0.135(3) Uani 1 1 d .
H32A H 1.0043 0.4687 0.3685 0.202 Uiso 1 1 calc R
H32B H 1.0469 0.5611 0.3042 0.202 Uiso 1 1 calc R
H32C H 0.9909 0.4295 0.2479 0.202 Uiso 1 1 calc R
O7 O 0.8021(4) 0.3372(4) 0.1580(4) 0.1323(19) Uani 1 1 d .

loop_
_atom_site_aniso_label
_atom_site_aniso_U_11
_atom_site_aniso_U_22
_atom_site_aniso_U_33
_atom_site_aniso_U_23
_atom_site_aniso_U_13
_atom_site_aniso_U_12
Zn1 0.0288(4) 0.0198(3) 0.0190(3) 0.0049(2) -0.0008(2) 0.0066(3)
Zn2 0.0399(3) 0.0246(2) 0.0202(2) 0.00562(17) -0.00257(18) 0.0094(2)
O5 0.0348(16) 0.0226(13) 0.0220(13) 0.0099(10) 0.0010(11) 0.0054(12)
O1 0.066(2) 0.0311(14) 0.0292(15) 0.0055(11) -0.0078(13) 0.0265(14)
O3 0.0306(15) 0.0298(14) 0.0277(14) 0.0107(11) -0.0043(11) 0.0014(12)
O2 0.0409(16) 0.0332(14) 0.0279(14) 0.0056(11) 0.0008(12) 0.0184(13)
O6 0.0524(18) 0.0300(14) 0.0263(14) 0.0025(11) 0.0044(12) 0.0190(13)
O4 0.0420(18) 0.0446(17) 0.0333(16) 0.0149(13) -0.0052(13) 0.0031(14)
N2 0.037(2) 0.0374(18) 0.0267(17) 0.0103(14) 0.0020(14) 0.0133(16)
N1 0.056(2) 0.0254(17) 0.0248(17) 0.0022(13) -0.0040(15) 0.0148(16)
N3 0.0287(19) 0.0208(16) 0.058(2) 0.0096(15) -0.0042(16) 0.0067(15)
C29 0.027(2) 0.028(2) 0.0206(18) 0.0052(14) 0.0041(15) 0.0112(17)
C6 0.034(2) 0.039(2) 0.023(2) 0.0118(16) -0.0019(16) 0.0108(19)
C28 0.030(2) 0.0219(18) 0.0185(17) 0.0067(14) 0.0023(15) 0.0110(16)
C25 0.027(2) 0.0201(18) 0.035(2) 0.0081(15) -0.0008(16) 0.0072(17)
C11 0.044(3) 0.0227(19) 0.030(2) 0.0101(16) 0.0023(18) 0.0130(18)
C30 0.022(2) 0.033(2) 0.029(2) 0.0143(16) 0.0054(16) 0.0056(17)
C27 0.024(2) 0.027(2) 0.034(2) 0.0118(16) 0.0069(16) 0.0090(17)
C26 0.031(2) 0.025(2) 0.042(2) 0.0086(17) 0.0087(18) 0.0134(18)
C12 0.045(2) 0.0247(19) 0.026(2) 0.0088(15) 0.0022(17) 0.0129(18)
C31 0.035(2) 0.028(2) 0.0238(19) 0.0057(16) -0.0049(17) 0.0134(18)
C21 0.029(2) 0.027(2) 0.030(2) 0.0096(16) -0.0070(16) 0.0023(17)
C17 0.046(3) 0.030(2) 0.038(2) 0.0053(17) 0.0006(19) 0.015(2)
C13 0.066(3) 0.036(2) 0.048(3) 0.000(2) -0.018(2) 0.027(2)
C24 0.042(3) 0.0205(19) 0.032(2) 0.0126(16) -0.0050(18) 0.0043(18)
C15 0.038(2) 0.025(2) 0.046(2) 0.0130(17) 0.0032(19) 0.0132(18)
C16 0.038(2) 0.033(2) 0.040(2) 0.0041(18) -0.0083(18) 0.0147(19)
C10 0.060(3) 0.065(3) 0.034(2) 0.010(2) 0.002(2) 0.040(3)
C18 0.034(2) 0.025(2) 0.046(2) 0.0136(17) -0.0016(18) 0.0062(18)
C5 0.040(2) 0.034(2) 0.023(2) 0.0098(16) -0.0001(17) 0.0081(19)
C23 0.037(3) 0.036(2) 0.042(2) 0.0208(18) 0.0023(19) 0.008(2)
C2 0.149(6) 0.065(3) 0.032(3) -0.003(2) -0.005(3) 0.072(4)
C1 0.105(4) 0.043(3) 0.031(2) 0.0042(19) -0.001(2) 0.043(3)
C14 0.063(3) 0.027(2) 0.055(3) -0.0049(19) -0.018(2) 0.023(2)
C20 0.044(3) 0.062(3) 0.052(3) 0.038(2) 0.000(2) 0.010(2)
N4 0.069(3) 0.063(3) 0.072(3) 0.013(2) 0.004(2) 0.036(2)
C22 0.039(3) 0.042(2) 0.033(2) 0.0188(18) -0.0020(18) 0.008(2)
C7 0.073(3) 0.063(3) 0.028(2) 0.012(2) -0.005(2) 0.036(3)
C9 0.099(4) 0.098(4) 0.050(3) 0.012(3) -0.002(3) 0.075(4)
C19 0.031(3) 0.059(3) 0.064(3) 0.034(2) -0.009(2) 0.009(2)
C3 0.121(5) 0.060(3) 0.024(2) -0.004(2) -0.004(3) 0.043(3)
C4 0.080(4) 0.042(3) 0.022(2) 0.0070(18) -0.004(2) 0.024(2)
C8 0.109(5) 0.101(4) 0.043(3) 0.017(3) -0.008(3) 0.077(4)
C34 0.074(4) 0.091(5) 0.075(4) 0.008(4) 0.003(3) 0.022(4)
C33 0.083(4) 0.062(3) 0.089(4) 0.004(3) 0.008(3) 0.035(3)
C32 0.103(6) 0.141(7) 0.157(7) -0.022(6) -0.014(5) 0.082(5)
O7 0.125(4) 0.120(4) 0.102(4) -0.026(3) 0.011(3) 0.037(3)

loop_
_atom_type_symbol
_atom_type_description
_atom_type_scat_dispersion_real
_atom_type_scat_dispersion_imag
_atom_type_scat_source
C C 0.0033 0.0016 'International Tables Vol C Tables 4.2.6.8 and 6.1.1.4'
H H 0.0000 0.0000 'International Tables Vol C Tables 4.2.6.8 and 6.1.1.4'
N N 0.0061 0.0033 'International Tables Vol C Tables 4.2.6.8 and 6.1.1.4'
O O 0.0106 0.0060 'International Tables Vol C Tables 4.2.6.8 and 6.1.1.4'
Zn Zn 0.2839 1.4301 'International Tables Vol C Tables 4.2.6.8 and 6.1.1.4'

loop_
_geom_angle_atom_site_label_1
_geom_angle_atom_site_label_2
_geom_angle_atom_site_label_3
_geom_angle
_geom_angle_site_symmetry_1
_geom_angle_site_symmetry_3
O2 Zn1 O2 179.999(1) 2_666 .
O2 Zn1 O3 92.83(10) 2_666 2_766
O2 Zn1 O3 87.17(10) . 2_766
O2 Zn1 O3 87.17(10) 2_666 1_455
O2 Zn1 O3 92.83(10) . 1_455
O3 Zn1 O3 180.0 2_766 1_455
O2 Zn1 O5 91.93(9) 2_666 2_656
O2 Zn1 O5 88.07(9) . 2_656
O3 Zn1 O5 92.29(9) 2_766 2_656
O3 Zn1 O5 87.71(9) 1_455 2_656
O2 Zn1 O5 88.07(9) 2_666 1_565
O2 Zn1 O5 91.93(9) . 1_565
O3 Zn1 O5 87.71(9) 2_766 1_565
O3 Zn1 O5 92.29(9) 1_455 1_565
O5 Zn1 O5 180.00(14) 2_656 1_565
O4 Zn2 O1 97.55(11) 1_455 .
O4 Zn2 O5 98.32(10) 1_455 1_565
O1 Zn2 O5 103.51(9) . 1_565
O4 Zn2 N1 110.29(12) 1_455 .
O1 Zn2 N1 92.47(11) . .
O5 Zn2 N1 145.06(11) 1_565 .
O4 Zn2 N2 86.21(12) 1_455 .
O1 Zn2 N2 168.04(11) . .
O5 Zn2 N2 87.08(10) 1_565 .
N1 Zn2 N2 75.59(12) . .
O4 Zn2 O6 156.16(10) 1_455 1_565
O1 Zn2 O6 93.76(10) . 1_565
O5 Zn2 O6 58.50(9) 1_565 1_565
N1 Zn2 O6 90.03(11) . 1_565
N2 Zn2 O6 87.01(10) . 1_565
O4 Zn2 C31 127.44(12) 1_455 1_565
O1 Zn2 C31 103.13(11) . 1_565
O5 Zn2 C31 30.02(10) 1_565 1_565
N1 Zn2 C31 116.36(12) . 1_565
N2 Zn2 C31 83.19(11) . 1_565
O6 Zn2 C31 28.84(10) 1_565 1_565
C31 O5 Zn2 95.1(2) . 1_545
C31 O5 Zn1 128.4(2) . 1_545
Zn2 O5 Zn1 106.46(10) 1_545 1_545
C11 O1 Zn2 128.4(2) . .
C24 O3 Zn1 137.6(2) . 1_655
C11 O2 Zn1 134.0(2) . .
C31 O6 Zn2 83.9(2) . 1_545
C24 O4 Zn2 124.5(2) . 1_655
C10 N2 C6 119.4(3) . .
C10 N2 Zn2 125.0(3) . .
C6 N2 Zn2 115.6(3) . .
C1 N1 C5 118.6(3) . .
C1 N1 Zn2 123.9(3) . .
C5 N1 Zn2 117.4(3) . .
C25 N3 C15 119.7(3) . .
C25 N3 C18 118.6(3) . .
C15 N3 C18 116.5(3) . .
C30 C29 C28 121.0(3) . .
N2 C6 C7 120.0(4) . .
N2 C6 C5 114.7(3) . .
C7 C6 C5 125.3(3) . .
C29 C28 C27 119.5(3) . .
C29 C28 C31 120.0(3) . .
C27 C28 C31 120.4(3) . .
C30 C25 C26 118.9(3) . .
C30 C25 N3 122.0(3) . .
C26 C25 N3 119.1(3) . .
O2 C11 O1 126.5(3) . .
O2 C11 C12 116.5(3) . .
O1 C11 C12 117.0(3) . .
C29 C30 C25 120.2(3) . .
C28 C27 C26 119.4(3) . .
C25 C26 C27 120.9(3) . .
C13 C12 C17 118.2(4) . .
C13 C12 C11 121.0(3) . .
C17 C12 C11 120.8(3) . .
O6 C31 O5 121.1(3) . .
O6 C31 C28 120.1(3) . .
O5 C31 C28 118.5(3) . .
O6 C31 Zn2 67.31(19) . 1_545
O5 C31 Zn2 54.88(16) . 1_545
C28 C31 Zn2 162.3(3) . 1_545
C20 C21 C22 118.3(4) . .
C20 C21 C24 121.0(3) . .
C22 C21 C24 120.6(3) . .
C16 C17 C12 121.4(3) . .
C14 C13 C12 120.7(4) . .
O3 C24 O4 126.2(4) . .
O3 C24 C21 119.3(3) . .
O4 C24 C21 114.6(3) . .
C14 C15 C16 119.3(4) . .
C14 C15 N3 122.4(3) . .
C16 C15 N3 118.2(3) . .
C17 C16 C15 119.8(4) . .
N2 C10 C9 122.8(4) . .
C19 C18 C23 119.1(4) . .
C19 C18 N3 120.1(4) . .
C23 C18 N3 120.8(3) . .
N1 C5 C4 121.5(4) . .
N1 C5 C6 116.6(3) . .
C4 C5 C6 121.9(4) . .
C22 C23 C18 121.0(4) . .
C3 C2 C1 117.9(4) . .
N1 C1 C2 122.7(4) . .
C15 C14 C13 120.6(4) . .
C21 C20 C19 121.7(4) . .
C34 N4 C33 121.6(5) . .
C34 N4 C32 121.9(5) . .
C33 N4 C32 116.5(5) . .
C23 C22 C21 120.2(4) . .
C8 C7 C6 121.2(4) . .
C10 C9 C8 118.0(4) . .
C18 C19 C20 119.6(4) . .
C2 C3 C4 120.5(4) . .
C3 C4 C5 118.7(4) . .
C7 C8 C9 118.6(4) . .
O7 C34 N4 126.5(7) . .

loop_
_geom_bond_atom_site_label_1
_geom_bond_atom_site_label_2
_geom_bond_distance
_geom_bond_site_symmetry_2
Zn1 O2 2.018(2) 2_666
Zn1 O2 2.018(2) .
Zn1 O3 2.103(2) 2_766
Zn1 O3 2.103(2) 1_455
Zn1 O5 2.160(2) 2_656
Zn1 O5 2.160(2) 1_565
Zn2 O4 1.983(3) 1_455
Zn2 O1 2.010(2) .
Zn2 O5 2.107(2) 1_565
Zn2 N1 2.115(3) .
Zn2 N2 2.189(3) .
Zn2 O6 2.381(3) 1_565
Zn2 C31 2.566(4) 1_565
O5 C31 1.289(4) .
O5 Zn2 2.107(2) 1_545
O5 Zn1 2.160(2) 1_545
O1 C11 1.271(4) .
O3 C24 1.246(4) .
O3 Zn1 2.103(2) 1_655
O2 C11 1.253(4) .
O6 C31 1.245(4) .
O6 Zn2 2.381(3) 1_545
O4 C24 1.275(4) .
O4 Zn2 1.983(3) 1_655
N2 C10 1.340(5) .
N2 C6 1.351(4) .
N1 C1 1.335(5) .
N1 C5 1.341(4) .
N3 C25 1.419(4) .
N3 C15 1.426(5) .
N3 C18 1.432(5) .
C29 C30 1.374(5) .
C29 C28 1.378(5) .
C6 C7 1.384(5) .
C6 C5 1.472(5) .
C28 C27 1.385(5) .
C28 C31 1.495(5) .
C25 C30 1.385(5) .
C25 C26 1.385(5) .
C11 C12 1.498(5) .
C27 C26 1.390(5) .
C12 C13 1.382(5) .
C12 C17 1.382(5) .
C31 Zn2 2.566(3) 1_545
C21 C20 1.377(5) .
C21 C22 1.386(5) .
C21 C24 1.490(5) .
C17 C16 1.366(5) .
C13 C14 1.374(5) .
C15 C14 1.368(5) .
C15 C16 1.385(5) .
C10 C9 1.386(6) .
C18 C19 1.378(5) .
C18 C23 1.383(5) .
C5 C4 1.377(5) .
C23 C22 1.377(5) .
C2 C3 1.357(6) .
C2 C1 1.377(6) .
C20 C19 1.382(6) .
N4 C34 1.322(6) .
N4 C33 1.435(6) .
N4 C32 1.444(7) .
C7 C8 1.369(6) .
C9 C8 1.396(6) .
C3 C4 1.371(6) .
C34 O7 1.228(7) .

loop_
_platon_squeeze_void_nr
_platon_squeeze_void_average_x
_platon_squeeze_void_average_y
_platon_squeeze_void_average_z
_platon_squeeze_void_volume
_platon_squeeze_void_count_electrons
_platon_squeeze_void_content
1 0.000 0.000 0.000 783 130 ' '
